data_4060693
loop_
_publ_author_name
'Rudolf J. Wehmschulte'
'Armando A. Diaz'
'Masood A. Khan'

_publ_section_title
;
Unsymmetrical 9-Borafluorenes via Low Temperature C-H Activation of m-
Terphenyl-boranes
;
_journal_name_full Organometallics
_journal_year 2003
_chemical_formula_sum 'C48 H50 N8 P2'
_chemical_formula_weight 800.90
_space_group_IT_number 14
_symmetry_cell_setting monoclinic
_symmetry_space_group_name_Hall '-P 2yn'
_symmetry_space_group_name_H-M 'P 1 21/n 1'
_cell_angle_alpha 90.00
_cell_angle_beta 101.555(12)
_cell_angle_gamma 90.00
_cell_formula_units_Z 2
_cell_length_a 10.874(3)
_cell_length_b 10.767(3)
_cell_length_c 18.868(4)
_cell_measurement_temperature 173(2)
_cell_volume 2164.2(9)
_diffrn_ambient_temperature 173(2)
_exptl_crystal_density_diffrn 1.229
_cod_depositor_comments
;
The following automatic conversions were performed:
'_symmetry_cell_setting' value 'Monoclinic' changed to 'monoclinic'
according to '/home/saulius/struct/CIF-dictionaries/cif_core.dic'
dictionary named 'cif_core.dic' version 2.4.1 from 2010-06-29.

Automatic conversion script
Id: cif_fix_enum 1527 2010-12-29 10:47:43Z saulius 
;
_cod_original_sg_symbol_H-M 'P 21/n'
_cod_database_code 4060693

loop_
_symmetry_equiv_pos_as_xyz
'x, y, z'
'-x+1/2, y+1/2, -z+1/2'
'-x, -y, -z'
'x-1/2, -y-1/2, z-1/2'

loop_
_atom_site_label
_atom_site_type_symbol
_atom_site_fract_x
_atom_site_fract_y
_atom_site_fract_z
_atom_site_U_iso_or_equiv
_atom_site_adp_type
_atom_site_occupancy
_atom_site_symmetry_multiplicity
_atom_site_calc_flag
_atom_site_refinement_flags
_atom_site_disorder_assembly
_atom_site_disorder_group
P1 P 0.41866(8) 0.04974(7) 0.96874(4) 0.0216(3) Uani 1 1 d . . .
N1 N 0.4536(3) 0.0038(3) 1.05317(15) 0.0293(7) Uani 1 1 d . . .
N2 N 0.2850(3) -0.0117(3) 0.92050(19) 0.0386(8) Uani 1 1 d . . .
N3 N 0.2779(3) -0.1253(3) 0.91732(18) 0.0345(8) Uani 1 1 d . . .
N4 N 0.2615(4) -0.2278(3) 0.9113(2) 0.0569(11) Uani 1 1 d . . .
C1 C 0.0427(4) 0.0552(4) 1.1984(2) 0.0417(10) Uani 1 1 d . . .
H1C H -0.0038 -0.0177 1.1763 0.063 Uiso 1 1 calc R . .
H1D H -0.0165 0.1174 1.2096 0.063 Uiso 1 1 calc R . .
H1E H 0.1000 0.0304 1.2431 0.063 Uiso 1 1 calc R . .
C2 C 0.1171(3) 0.1098(3) 1.1466(2) 0.0320(8) Uani 1 1 d . . .
C3 C 0.2395(3) 0.1498(3) 1.1711(2) 0.0315(8) Uani 1 1 d . . .
H3A H 0.2761 0.1404 1.2209 0.038 Uiso 1 1 calc R . .
C4 C 0.3102(3) 0.2029(3) 1.12586(19) 0.0280(8) Uani 1 1 d . . .
C5 C 0.2571(3) 0.2162(3) 1.05284(18) 0.0256(7) Uani 1 1 d . . .
C6 C 0.1322(3) 0.1795(3) 1.02656(19) 0.0283(8) Uani 1 1 d . . .
C7 C 0.0653(3) 0.1259(3) 1.0743(2) 0.0334(8) Uani 1 1 d . . .
H7A H -0.0186 0.0996 1.0565 0.040 Uiso 1 1 calc R . .
C8 C 0.4424(3) 0.2436(4) 1.1567(2) 0.0374(9) Uani 1 1 d . . .
H8A H 0.4719 0.2985 1.1222 0.056 Uiso 1 1 calc R . .
H8B H 0.4970 0.1705 1.1658 0.056 Uiso 1 1 calc R . .
H8C H 0.4444 0.2882 1.2022 0.056 Uiso 1 1 calc R . .
C9 C 0.0677(3) 0.2013(4) 0.9492(2) 0.0373(9) Uani 1 1 d . . .
H9A H 0.1203 0.1693 0.9167 0.056 Uiso 1 1 calc R . .
H9B H 0.0543 0.2906 0.9409 0.056 Uiso 1 1 calc R . .
H9C H -0.0134 0.1584 0.9395 0.056 Uiso 1 1 calc R . .
C10 C 0.3244(3) 0.2783(3) 1.00050(18) 0.0248(7) Uani 1 1 d . . .
C11 C 0.3162(4) 0.4066(3) 0.9937(2) 0.0344(8) Uani 1 1 d . . .
H11A H 0.2772 0.4531 1.0259 0.041 Uiso 1 1 calc R . .
C12 C 0.3639(4) 0.4677(3) 0.9407(2) 0.0375(9) Uani 1 1 d . . .
H12A H 0.3612 0.5558 0.9382 0.045 Uiso 1 1 calc R . .
C13 C 0.4155(3) 0.4010(3) 0.8915(2) 0.0330(8) Uani 1 1 d . . .
H13A H 0.4444 0.4436 0.8539 0.040 Uiso 1 1 calc R . .
C14 C 0.4257(3) 0.2726(3) 0.89595(18) 0.0259(7) Uani 1 1 d . . .
C15 C 0.3851(3) 0.2121(3) 0.95320(17) 0.0220(7) Uani 1 1 d . . .
C16 C 0.4697(3) 0.2054(3) 0.83650(18) 0.0259(7) Uani 1 1 d . . .
C17 C 0.5968(3) 0.1926(3) 0.83510(19) 0.0290(8) Uani 1 1 d . . .
C18 C 0.6311(4) 0.1354(3) 0.7763(2) 0.0360(9) Uani 1 1 d . . .
H18A H 0.7179 0.1265 0.7758 0.043 Uiso 1 1 calc R . .
C19 C 0.5443(4) 0.0908(4) 0.7182(2) 0.0390(9) Uani 1 1 d . . .
C20 C 0.4191(4) 0.1040(4) 0.7209(2) 0.0395(9) Uani 1 1 d . . .
H20A H 0.3578 0.0727 0.6820 0.047 Uiso 1 1 calc R . .
C21 C 0.3791(3) 0.1614(4) 0.77838(19) 0.0322(8) Uani 1 1 d . . .
C22 C 0.6972(4) 0.2380(4) 0.8963(2) 0.0425(10) Uani 1 1 d . . .
H22A H 0.6598 0.2931 0.9275 0.064 Uiso 1 1 calc R . .
H22B H 0.7610 0.2836 0.8767 0.064 Uiso 1 1 calc R . .
H22C H 0.7364 0.1669 0.9245 0.064 Uiso 1 1 calc R . .
C23 C 0.2407(4) 0.1806(4) 0.7749(2) 0.0446(10) Uani 1 1 d . . .
H23A H 0.1928 0.1390 0.7319 0.067 Uiso 1 1 calc R . .
H23B H 0.2218 0.2697 0.7721 0.067 Uiso 1 1 calc R . .
H23C H 0.2174 0.1457 0.8183 0.067 Uiso 1 1 calc R . .
C24 C 0.5852(5) 0.0337(5) 0.6537(3) 0.0568(13) Uani 1 1 d . . .
H24A H 0.5402 -0.0445 0.6410 0.085 Uiso 1 1 calc R . .
H24B H 0.6757 0.0176 0.6656 0.085 Uiso 1 1 calc R . .
H24C H 0.5664 0.0911 0.6126 0.085 Uiso 1 1 calc R . .

loop_
_atom_site_aniso_label
_atom_site_aniso_U_11
_atom_site_aniso_U_22
_atom_site_aniso_U_33
_atom_site_aniso_U_23
_atom_site_aniso_U_13
_atom_site_aniso_U_12
P1 0.0192(5) 0.0202(5) 0.0252(5) 0.0024(3) 0.0041(3) 0.0029(3)
N1 0.0295(16) 0.0292(15) 0.0305(16) 0.0069(13) 0.0092(13) 0.0106(13)
N2 0.0265(16) 0.0232(16) 0.057(2) 0.0008(14) -0.0139(14) 0.0006(13)
N3 0.0261(16) 0.031(2) 0.0431(19) -0.0033(14) -0.0024(13) 0.0020(13)
N4 0.056(2) 0.028(2) 0.079(3) -0.0072(18) -0.005(2) -0.0015(17)
C1 0.042(2) 0.047(2) 0.041(2) -0.0034(18) 0.0221(19) -0.0065(19)
C2 0.0319(19) 0.0306(19) 0.038(2) -0.0036(15) 0.0187(16) -0.0009(15)
C3 0.0322(19) 0.0347(19) 0.0293(18) -0.0026(15) 0.0105(15) 0.0025(16)
C4 0.0240(17) 0.0289(18) 0.0329(18) -0.0042(14) 0.0102(14) 0.0016(14)
C5 0.0224(17) 0.0231(16) 0.0327(18) -0.0009(14) 0.0091(14) 0.0048(13)
C6 0.0222(17) 0.0307(18) 0.0329(18) 0.0018(15) 0.0074(14) 0.0043(14)
C7 0.0236(18) 0.035(2) 0.044(2) -0.0056(16) 0.0135(16) -0.0015(15)
C8 0.0283(19) 0.053(2) 0.0304(19) -0.0089(17) 0.0050(15) -0.0058(17)
C9 0.0233(18) 0.046(2) 0.040(2) 0.0050(17) -0.0010(15) 0.0015(16)
C10 0.0170(15) 0.0257(17) 0.0307(18) -0.0010(14) 0.0024(13) 0.0012(13)
C11 0.037(2) 0.0260(18) 0.043(2) -0.0040(16) 0.0145(17) 0.0032(15)
C12 0.041(2) 0.0190(17) 0.053(2) 0.0061(16) 0.0113(19) 0.0040(15)
C13 0.0331(19) 0.0263(18) 0.040(2) 0.0098(15) 0.0079(16) 0.0006(15)
C14 0.0210(16) 0.0260(17) 0.0295(18) 0.0062(14) 0.0023(13) 0.0019(13)
C15 0.0174(15) 0.0195(15) 0.0282(17) 0.0018(13) 0.0022(13) 0.0010(12)
C16 0.0263(17) 0.0266(17) 0.0247(16) 0.0073(13) 0.0049(13) 0.0025(13)
C17 0.0258(18) 0.0319(18) 0.0304(18) 0.0082(14) 0.0080(14) 0.0003(14)
C18 0.034(2) 0.038(2) 0.041(2) 0.0120(17) 0.0187(17) 0.0074(16)
C19 0.051(2) 0.037(2) 0.034(2) 0.0020(17) 0.0186(18) 0.0038(18)
C20 0.047(2) 0.041(2) 0.0285(19) 0.0032(16) 0.0029(17) -0.0042(18)
C21 0.0274(18) 0.042(2) 0.0264(18) 0.0049(15) 0.0023(14) 0.0015(16)
C22 0.0229(19) 0.056(3) 0.047(2) 0.005(2) 0.0038(17) -0.0049(18)
C23 0.027(2) 0.063(3) 0.039(2) 0.003(2) -0.0032(16) -0.0016(19)
C24 0.074(3) 0.056(3) 0.046(3) -0.002(2) 0.027(2) 0.008(2)

loop_
_geom_bond_atom_site_label_1
_geom_bond_atom_site_label_2
_geom_bond_distance
_geom_bond_site_symmetry_2
_geom_bond_publ_flag
P1 N1 1.631(3) 3_657 ?
P1 N1 1.639(3) . ?
P1 N2 1.687(3) . ?
P1 C15 1.798(3) . ?
P1 P1 2.1982(17) 3_657 ?
N1 P1 1.631(3) 3_657 ?
N2 N3 1.226(4) . ?
N3 N4 1.121(5) . ?
C1 C2 1.508(5) . ?
C2 C7 1.378(5) . ?
C2 C3 1.387(5) . ?
C3 C4 1.382(5) . ?
C4 C5 1.390(5) . ?
C4 C8 1.504(5) . ?
C5 C6 1.406(5) . ?
C5 C10 1.499(5) . ?
C6 C7 1.392(5) . ?
C6 C9 1.507(5) . ?
C10 C11 1.389(5) . ?
C10 C15 1.406(5) . ?
C11 C12 1.380(5) . ?
C12 C13 1.380(5) . ?
C13 C14 1.388(5) . ?
C14 C15 1.406(5) . ?
C14 C16 1.492(5) . ?
C16 C17 1.395(5) . ?
C16 C21 1.401(5) . ?
C17 C18 1.384(5) . ?
C17 C22 1.503(5) . ?
C18 C19 1.381(6) . ?
C19 C20 1.380(6) . ?
C19 C24 1.508(6) . ?
C20 C21 1.391(5) . ?
C21 C23 1.508(5) . ?
